data_7719944
loop_
_publ_author_name
'Fominykh, Anna'
'Gerasimov, Mikhail A.'
'Poliakova, Tatiana R.'
'Novichkov, Daniil'
'Kalle, Paulina'
'Averin, Alexey A.'
'Krot, Anna'
'Borisova, Nataliya E.'
'Matveev, Petr I.'

_publ_section_title
;
 Diphosphonium salts as effective extractants for the separation of
 uranium(VI) from nitric acid media
;
_journal_name_full 'Dalton Transactions'
_journal_paper_doi 10.1039/D5DT02671G
_journal_year 2025
_chemical_formula_moiety 'Br2.66 N1.34 O6.02 U, C28 H62 P2'
_chemical_formula_sum 'C28 H62 Br2.66 N1.34 O6.02 P2 U'
_chemical_formula_weight 1026.40
_space_group_crystal_system monoclinic
_space_group_IT_number 14
_space_group_name_Hall '-P 2ybc'
_space_group_name_H-M_alt 'P 1 21/c 1'
_atom_sites_solution_hydrogens geom
_atom_sites_solution_primary dual
_audit_creation_date 2025-08-20
_audit_creation_method
;
Olex2 1.5
(compiled 2025.03.04 svn.red2d20d0 for OlexSys, GUI svn.r7188)
;
_audit_update_record
;
2025-08-20 deposited with the CCDC.	2025-12-02 downloaded from the CCDC.
;
_cell_angle_alpha 90
_cell_angle_beta 110.3210(10)
_cell_angle_gamma 90
_cell_formula_units_Z 4
_cell_length_a 17.1103(7)
_cell_length_b 15.2774(6)
_cell_length_c 16.2613(6)
_cell_measurement_reflns_used 9806
_cell_measurement_temperature 100.0
_cell_measurement_theta_max 27.466
_cell_measurement_theta_min 2.520
_cell_volume 3986.2(3)
_computing_cell_refinement 'SAINT V8.40A (Bruker, 2019)'
_computing_data_collection 'APEX3 v.2017.3_0 (Bruker AXS, 2017)'
_computing_data_reduction 'SAINT V8.40A (Bruker, 2019)'
_computing_molecular_graphics 'Olex2 1.5 (Dolomanov et al., 2009)'
_computing_publication_material 'Olex2 1.5 (Dolomanov et al., 2009)'
_computing_structure_refinement 'SHELXL 2018/3 (Sheldrick, 2015)'
_computing_structure_solution 'SHELXT 2014/5 (Sheldrick, 2014)'
_diffrn_ambient_temperature 100
_diffrn_measured_fraction_theta_full 1.000
_diffrn_measured_fraction_theta_max 1.000
_diffrn_measurement_device_type 'Bruker D8 Venture'
_diffrn_measurement_method \w-scan
_diffrn_radiation_monochromator graphite
_diffrn_radiation_type MoK\a
_diffrn_radiation_wavelength 0.71073
_diffrn_reflns_av_R_equivalents 0.0864
_diffrn_reflns_av_unetI/netI 0.0630
_diffrn_reflns_Laue_measured_fraction_full 1.000
_diffrn_reflns_Laue_measured_fraction_max 1.000
_diffrn_reflns_limit_h_max 22
_diffrn_reflns_limit_h_min -22
_diffrn_reflns_limit_k_max 20
_diffrn_reflns_limit_k_min -20
_diffrn_reflns_limit_l_max 21
_diffrn_reflns_limit_l_min -21
_diffrn_reflns_number 79960
_diffrn_reflns_point_group_measured_fraction_full 1.000
_diffrn_reflns_point_group_measured_fraction_max 1.000
_diffrn_reflns_theta_full 25.242
_diffrn_reflns_theta_max 28.498
_diffrn_reflns_theta_min 1.841
_diffrn_source_current 1.0
_diffrn_source_power 0.05
_diffrn_source_target Mo
_diffrn_source_type 'fine-focus sealed X-ray tube'
_diffrn_source_voltage 50.0
_exptl_absorpt_coefficient_mu 6.854
_exptl_absorpt_correction_T_max 0.4935
_exptl_absorpt_correction_T_min 0.2502
_exptl_absorpt_correction_type multi-scan
_exptl_absorpt_process_details
;
SADABS-2016/2 (Bruker,2016/2) was used for absorption correction.
wR2(int) was 0.1319 before and 0.0712 after correction.
The Ratio of minimum to maximum transmission is 0.5070.
The \l/2 correction factor is Not present.
;
_exptl_crystal_colour 'light yellow'
_exptl_crystal_colour_modifier light
_exptl_crystal_colour_primary yellow
_exptl_crystal_density_diffrn 1.710
_exptl_crystal_description block
_exptl_crystal_F_000 2011
_exptl_crystal_size_max 0.28
_exptl_crystal_size_mid 0.25
_exptl_crystal_size_min 0.05
_refine_diff_density_max 1.982
_refine_diff_density_min -2.282
_refine_diff_density_rms 0.153
_refine_ls_extinction_method none
_refine_ls_goodness_of_fit_ref 1.027
_refine_ls_hydrogen_treatment constr
_refine_ls_matrix_type full
_refine_ls_number_parameters 427
_refine_ls_number_reflns 10101
_refine_ls_number_restraints 43
_refine_ls_restrained_S_all 1.027
_refine_ls_R_factor_all 0.0575
_refine_ls_R_factor_gt 0.0388
_refine_ls_shift/su_max 0.003
_refine_ls_shift/su_mean 0.000
_refine_ls_structure_factor_coef Fsqd
_refine_ls_weighting_details 'w=1/[\s^2^(Fo^2^)+11.0512P] where P=(Fo^2^+2Fc^2^)/3'
_refine_ls_weighting_scheme calc
_refine_ls_wR_factor_gt 0.0799
_refine_ls_wR_factor_ref 0.0866
_reflns_Friedel_coverage 0.000
_reflns_number_gt 7989
_reflns_number_total 10101
_reflns_threshold_expression 'I > 2\s(I)'
_cod_data_source_file d5dt02671g2.cif
_cod_data_source_block auf3
_cod_database_code 7719944
_shelx_shelxl_version_number 2018/3
_shelx_space_group_comment
;
The symmetry employed for this shelxl refinement is uniquely defined
by the following loop, which should always be used as a source of
symmetry information in preference to the above space-group names.
They are only intended as comments.
;
_shelx_estimated_absorpt_t_max 0.726
_shelx_estimated_absorpt_t_min 0.250
_olex2_refinement_description
;
1. Fixed Uiso
 At 1.2 times of:
  All C(H,H) groups
 At 1.5 times of:
  All C(H,H,H) groups
2. Restrained distances
 O7-N2 \\sim O8-N2 \\sim O6-N2
 with sigma of 0.02
 O9-N3 \\sim O10-N3 \\sim O11-N3
 with sigma of 0.02
3. Restrained planarity
 N3, O11, O9, O10
 with sigma of 0.1
4. Uiso/Uaniso restraints and constraints
Uanis(Br2) = Uanis(N2)
Uanis(Br3) = Uanis(N3)
5. Rigid body (RIGU) restrains
 O7, N2, O8, O6
 with sigma for 1-2 distances of 0.003 and sigma for 1-3 distances of 0.003
 O9, N3, O10, O11
 with sigma for 1-2 distances of 0.002 and sigma for 1-3 distances of 0.002
6. Others
 Fixed Sof: Br2(0.86) Br3(0.8) O9(0.2) O11(0.2) O10(0.2) N3(0.2) O6(0.14)
 O7(0.14) O8(0.14) N2(0.14)
7.a Secondary CH2 refined with riding coordinates:
 C17(H17A,H17B), C21(H21A,H21B), C18(H18A,H18B), C4(H4A,H4B), C1(H1A,H1B),
 C23(H23A,H23B), C9(H9A,H9B), C2(H2A,H2B), C13(H13A,H13B), C3(H3A,H3B),
 C25(H25A,H25B), C26(H26A,H26B), C27(H27A,H27B), C22(H22A,H22B), C19(H19A,H19B),
  C11(H11A,H11B), C5(H5A,H5B), C14(H14A,H14B), C6(H6A,H6B), C7(H7A,H7B),
 C15(H15A,H15B), C10(H10A,H10B)
7.b Idealised Me refined as rotating group:
 C12(H12A,H12B,H12C), C28(H28A,H28B,H28C), C20(H20A,H20B,H20C), C24(H24A,H24B,
 H24C), C8(H8A,H8B,H8C), C16(H16A,H16B,H16C)
;
_olex2_submission_special_instructions 'No special instructions were received'

loop_
_space_group_symop_operation_xyz
'x, y, z'
'-x, y+1/2, -z+1/2'
'-x, -y, -z'
'x, -y-1/2, z-1/2'

loop_
_atom_site_label
_atom_site_type_symbol
_atom_site_fract_x
_atom_site_fract_y
_atom_site_fract_z
_atom_site_U_iso_or_equiv
_atom_site_adp_type
_atom_site_occupancy
_atom_site_site_symmetry_order
_atom_site_calc_flag
_atom_site_refinement_flags_posn
_atom_site_refinement_flags_adp
_atom_site_refinement_flags_occupancy
_atom_site_disorder_assembly
_atom_site_disorder_group
U1 U 0.24741(2) 0.10552(2) 0.75545(2) 0.02074(5) Uani 1 1 d . . . . .
Br1 Br 0.07359(3) 0.14056(3) 0.67729(3) 0.03002(11) Uani 1 1 d . . . . .
Br2 Br 0.42538(4) 0.11627(4) 0.82675(4) 0.02622(13) Uani 0.86 1 d . . P A 1
Br3 Br 0.26560(5) 0.28998(4) 0.73112(5) 0.03530(17) Uani 0.8 1 d . . P A 1
P2 P 0.11340(7) 0.14770(8) 0.41858(7) 0.0193(2) Uani 1 1 d . . . . .
P1 P 0.47951(8) 0.30505(8) 0.63323(8) 0.0214(2) Uani 1 1 d . . . . .
O4 O 0.2999(2) -0.0461(2) 0.8032(2) 0.0317(8) Uani 1 1 d . . . . .
O3 O 0.1697(2) -0.0371(2) 0.7259(2) 0.0297(8) Uani 1 1 d . . . . .
O1 O 0.2574(2) 0.0876(2) 0.6526(2) 0.0255(7) Uani 1 1 d . . . . .
O2 O 0.2385(2) 0.1195(2) 0.8588(2) 0.0355(9) Uani 1 1 d . . . . .
N1 N 0.2319(3) -0.0854(3) 0.7659(3) 0.0297(9) Uani 1 1 d . . . . .
O5 O 0.2255(3) -0.1646(2) 0.7678(3) 0.0540(12) Uani 1 1 d . . . . .
C17 C 0.1018(3) 0.0430(3) 0.4647(3) 0.0220(9) Uani 1 1 d . . . . .
H17A H 0.122189 0.049165 0.529331 0.026 Uiso 1 1 calc R U . . .
H17B H 0.041570 0.029460 0.445686 0.026 Uiso 1 1 calc R U . . .
C21 C 0.0379(3) 0.2186(3) 0.4376(3) 0.0220(9) Uani 1 1 d . . . . .
H21A H -0.018381 0.198148 0.401139 0.026 Uiso 1 1 calc R U . . .
H21B H 0.042505 0.212709 0.499791 0.026 Uiso 1 1 calc R U . . .
C18 C 0.1457(3) -0.0352(3) 0.4423(3) 0.0270(10) Uani 1 1 d . . . . .
H18A H 0.205411 -0.021323 0.455763 0.032 Uiso 1 1 calc R U . . .
H18B H 0.120782 -0.048053 0.378794 0.032 Uiso 1 1 calc R U . . .
C4 C 0.2138(3) 0.1969(3) 0.4710(3) 0.0223(9) Uani 1 1 d . . . . .
H4A H 0.213785 0.254665 0.443296 0.027 Uiso 1 1 calc R U . . .
H4B H 0.220565 0.207845 0.533100 0.027 Uiso 1 1 calc R U . . .
C1 C 0.3921(3) 0.2322(3) 0.5947(3) 0.0238(10) Uani 1 1 d . . . . .
H1A H 0.404400 0.179378 0.632360 0.029 Uiso 1 1 calc R U . . .
H1B H 0.343147 0.261304 0.601964 0.029 Uiso 1 1 calc R U . . .
C23 C -0.0308(3) 0.3664(3) 0.4190(4) 0.0359(12) Uani 1 1 d . . . . .
H23A H -0.045431 0.347346 0.470028 0.043 Uiso 1 1 calc R U . . .
H23B H -0.016330 0.429291 0.426719 0.043 Uiso 1 1 calc R U . . .
C9 C 0.5687(3) 0.2575(3) 0.6157(3) 0.0255(10) Uani 1 1 d . . . . .
H9A H 0.556433 0.251161 0.551880 0.031 Uiso 1 1 calc R U . . .
H9B H 0.616528 0.297952 0.638778 0.031 Uiso 1 1 calc R U . . .
C2 C 0.3686(3) 0.2032(3) 0.4990(3) 0.0234(10) Uani 1 1 d . . . . .
H2A H 0.359150 0.255674 0.461045 0.028 Uiso 1 1 calc R U . . .
H2B H 0.415640 0.170033 0.492036 0.028 Uiso 1 1 calc R U . . .
C13 C 0.5013(3) 0.3214(3) 0.7486(3) 0.0272(10) Uani 1 1 d . . . . .
H13A H 0.454385 0.353697 0.756641 0.033 Uiso 1 1 calc R U . . .
H13B H 0.504976 0.263560 0.777199 0.033 Uiso 1 1 calc R U . . .
C3 C 0.2904(3) 0.1461(3) 0.4692(3) 0.0226(9) Uani 1 1 d . . . . .
H3A H 0.299146 0.094480 0.508064 0.027 Uiso 1 1 calc R U . . .
H3B H 0.280515 0.124977 0.408832 0.027 Uiso 1 1 calc R U . . .
C25 C 0.0929(3) 0.1373(3) 0.3032(3) 0.0228(9) Uani 1 1 d . . . . .
H25A H 0.100053 0.195170 0.279371 0.027 Uiso 1 1 calc R U . . .
H25B H 0.134441 0.096950 0.293969 0.027 Uiso 1 1 calc R U . . .
C26 C 0.0056(3) 0.1031(3) 0.2523(3) 0.0264(10) Uani 1 1 d . . . . .
H26A H -0.001646 0.044850 0.275371 0.032 Uiso 1 1 calc R U . . .
H26B H -0.036196 0.143148 0.261315 0.032 Uiso 1 1 calc R U . . .
C27 C -0.0098(3) 0.0956(3) 0.1549(3) 0.0309(11) Uani 1 1 d . . . . .
H27A H 0.033012 0.057097 0.145760 0.037 Uiso 1 1 calc R U . . .
H27B H -0.004730 0.154171 0.131146 0.037 Uiso 1 1 calc R U . . .
C22 C 0.0453(3) 0.3153(3) 0.4183(3) 0.0310(11) Uani 1 1 d . . . . .
H22A H 0.095810 0.339998 0.462952 0.037 Uiso 1 1 calc R U . . .
H22B H 0.051344 0.321463 0.360245 0.037 Uiso 1 1 calc R U . . .
C19 C 0.1374(3) -0.1150(3) 0.4951(3) 0.0307(11) Uani 1 1 d . . . . .
H19A H 0.169746 -0.104667 0.557798 0.037 Uiso 1 1 calc R U . . .
H19B H 0.078151 -0.121979 0.489160 0.037 Uiso 1 1 calc R U . . .
C11 C 0.6741(3) 0.1325(3) 0.6535(4) 0.0350(12) Uani 1 1 d . . . . .
H11A H 0.669578 0.130241 0.591209 0.042 Uiso 1 1 calc R U . . .
H11B H 0.720163 0.172930 0.684379 0.042 Uiso 1 1 calc R U . . .
C5 C 0.4564(3) 0.4070(3) 0.5754(3) 0.0253(10) Uani 1 1 d . . . . .
H5A H 0.508623 0.441082 0.589642 0.030 Uiso 1 1 calc R U . . .
H5B H 0.436378 0.394678 0.511652 0.030 Uiso 1 1 calc R U . . .
C14 C 0.5830(3) 0.3723(3) 0.7945(3) 0.0349(12) Uani 1 1 d . . . . .
H14A H 0.630040 0.339894 0.786729 0.042 Uiso 1 1 calc R U . . .
H14B H 0.579505 0.430068 0.765809 0.042 Uiso 1 1 calc R U . . .
C12 C 0.6950(3) 0.0419(4) 0.6931(4) 0.0442(14) Uani 1 1 d . . . . .
H12A H 0.650798 0.000949 0.661131 0.066 Uiso 1 1 calc R U . . .
H12B H 0.699568 0.043658 0.754843 0.066 Uiso 1 1 calc R U . . .
H12C H 0.748065 0.022585 0.688878 0.066 Uiso 1 1 calc R U . . .
C6 C 0.3916(3) 0.4633(3) 0.5953(3) 0.0305(11) Uani 1 1 d . . . . .
H6A H 0.415435 0.486342 0.655841 0.037 Uiso 1 1 calc R U . . .
H6B H 0.342535 0.426971 0.591435 0.037 Uiso 1 1 calc R U . . .
C7 C 0.3644(3) 0.5395(3) 0.5308(3) 0.0373(13) Uani 1 1 d . . . . .
H7A H 0.414515 0.568683 0.526516 0.045 Uiso 1 1 calc R U . . .
H7B H 0.331687 0.516374 0.471998 0.045 Uiso 1 1 calc R U . . .
C15 C 0.6012(4) 0.3864(4) 0.8925(3) 0.0377(13) Uani 1 1 d . . . . .
H15A H 0.599534 0.329149 0.920353 0.045 Uiso 1 1 calc R U . . .
H15B H 0.658271 0.410280 0.919386 0.045 Uiso 1 1 calc R U . . .
C28 C -0.0967(3) 0.0582(3) 0.1053(3) 0.0344(12) Uani 1 1 d . . . . .
H28A H -0.102948 0.048766 0.043754 0.052 Uiso 1 1 calc R U . . .
H28B H -0.139236 0.099510 0.108790 0.052 Uiso 1 1 calc R U . . .
H28C H -0.103370 0.002338 0.131818 0.052 Uiso 1 1 calc R U . . .
C10 C 0.5934(3) 0.1683(3) 0.6592(4) 0.0332(12) Uani 1 1 d . . . . .
H10A H 0.599141 0.173164 0.721726 0.040 Uiso 1 1 calc R U . . .
H10B H 0.548054 0.126098 0.631191 0.040 Uiso 1 1 calc R U . . .
C20 C 0.1675(4) -0.1994(3) 0.4664(4) 0.0470(15) Uani 1 1 d . . . . .
H20A H 0.135085 -0.210755 0.404593 0.071 Uiso 1 1 calc R U . . .
H20B H 0.160173 -0.248054 0.502330 0.071 Uiso 1 1 calc R U . . .
H20C H 0.226595 -0.193784 0.473779 0.071 Uiso 1 1 calc R U . . .
C24 C -0.1052(4) 0.3553(5) 0.3379(4) 0.062(2) Uani 1 1 d . . . . .
H24A H -0.092607 0.377745 0.287439 0.094 Uiso 1 1 calc R U . . .
H24B H -0.152256 0.387788 0.343950 0.094 Uiso 1 1 calc R U . . .
H24C H -0.119505 0.293055 0.329091 0.094 Uiso 1 1 calc R U . . .
C8 C 0.3126(4) 0.6059(4) 0.5576(4) 0.0534(17) Uani 1 1 d . . . . .
H8A H 0.291409 0.649688 0.511039 0.080 Uiso 1 1 calc R U . . .
H8B H 0.347094 0.634859 0.611837 0.080 Uiso 1 1 calc R U . . .
H8C H 0.265687 0.576435 0.567251 0.080 Uiso 1 1 calc R U . . .
C16 C 0.5417(4) 0.4466(5) 0.9111(4) 0.0571(18) Uani 1 1 d . . . . .
H16A H 0.485484 0.421686 0.887913 0.086 Uiso 1 1 calc R U . . .
H16B H 0.542441 0.503258 0.883160 0.086 Uiso 1 1 calc R U . . .
H16C H 0.557745 0.454710 0.974641 0.086 Uiso 1 1 calc R U . . .
O9 O 0.2489(11) 0.2503(11) 0.7796(12) 0.034(4) Uani 0.2 1 d D . P A 2
O11 O 0.2135(14) 0.2989(14) 0.6409(13) 0.054(5) Uani 0.2 1 d D . P A 2
O10 O 0.2936(16) 0.3764(13) 0.7434(16) 0.063(6) Uani 0.2 1 d D . P A 2
N3 N 0.2487(13) 0.3092(12) 0.7237(13) 0.03530(17) Uani 0.2 1 d D . P A 2
O6 O 0.3853(16) 0.1031(17) 0.8538(16) 0.035(5) Uani 0.14 1 d D . P A 2
O7 O 0.4553(15) 0.1112(14) 0.7837(14) 0.026(4) Uani 0.14 1 d D . P A 2
O8 O 0.4936(17) 0.1835(17) 0.8953(16) 0.040(6) Uani 0.14 1 d D . P A 2
N2 N 0.4435(19) 0.138(2) 0.8449(19) 0.02622(13) Uani 0.14 1 d D . P A 2

loop_
_atom_site_aniso_label
_atom_site_aniso_U_11
_atom_site_aniso_U_22
_atom_site_aniso_U_33
_atom_site_aniso_U_23
_atom_site_aniso_U_13
_atom_site_aniso_U_12
U1 0.02356(9) 0.02042(9) 0.01755(8) 0.00003(7) 0.00624(6) 0.00584(7)
Br1 0.0256(3) 0.0328(3) 0.0296(3) 0.0010(2) 0.0070(2) 0.0074(2)
Br2 0.0242(3) 0.0247(3) 0.0267(3) 0.0058(2) 0.0050(3) 0.0007(2)
Br3 0.0418(4) 0.0254(4) 0.0503(4) -0.0025(3) 0.0307(3) 0.0006(3)
P2 0.0154(5) 0.0212(6) 0.0218(6) 0.0029(5) 0.0070(5) -0.0023(5)
P1 0.0231(6) 0.0237(6) 0.0190(6) -0.0038(4) 0.0092(5) -0.0055(5)
O4 0.0291(19) 0.0251(18) 0.039(2) 0.0062(15) 0.0094(16) 0.0050(15)
O3 0.0215(17) 0.0274(18) 0.040(2) 0.0046(15) 0.0108(15) 0.0031(14)
O1 0.0271(18) 0.0283(18) 0.0214(16) 0.0001(13) 0.0088(14) -0.0004(14)
O2 0.042(2) 0.041(2) 0.0246(18) -0.0027(15) 0.0127(17) 0.0094(17)
N1 0.028(2) 0.023(2) 0.041(2) 0.0048(18) 0.016(2) 0.0030(18)
O5 0.039(2) 0.024(2) 0.095(3) 0.006(2) 0.018(2) 0.0023(18)
C17 0.023(2) 0.022(2) 0.022(2) 0.0027(18) 0.0099(19) -0.0062(19)
C21 0.018(2) 0.026(2) 0.023(2) 0.0030(18) 0.0080(19) 0.0003(19)
C18 0.022(2) 0.026(2) 0.032(3) 0.005(2) 0.008(2) 0.000(2)
C4 0.021(2) 0.024(2) 0.021(2) -0.0012(18) 0.0059(19) -0.0053(18)
C1 0.020(2) 0.027(2) 0.025(2) -0.0025(19) 0.0089(19) -0.0043(19)
C23 0.035(3) 0.031(3) 0.045(3) 0.002(2) 0.018(3) 0.008(2)
C9 0.022(2) 0.031(3) 0.025(2) -0.009(2) 0.010(2) -0.009(2)
C2 0.021(2) 0.031(3) 0.020(2) -0.0030(18) 0.0100(19) -0.0047(19)
C13 0.037(3) 0.024(2) 0.025(2) -0.0008(19) 0.015(2) -0.003(2)
C3 0.018(2) 0.028(2) 0.023(2) -0.0035(19) 0.0087(19) -0.0045(19)
C25 0.022(2) 0.023(2) 0.026(2) 0.0034(18) 0.011(2) -0.0014(19)
C26 0.021(2) 0.033(3) 0.024(2) 0.005(2) 0.0062(19) -0.004(2)
C27 0.034(3) 0.032(3) 0.027(2) 0.000(2) 0.011(2) -0.008(2)
C22 0.032(3) 0.027(3) 0.038(3) 0.005(2) 0.017(2) 0.004(2)
C19 0.025(3) 0.026(3) 0.039(3) 0.007(2) 0.008(2) -0.001(2)
C11 0.025(3) 0.042(3) 0.038(3) -0.015(2) 0.012(2) -0.004(2)
C5 0.033(3) 0.025(2) 0.018(2) -0.0019(18) 0.009(2) -0.004(2)
C14 0.042(3) 0.035(3) 0.024(2) -0.006(2) 0.007(2) -0.009(2)
C12 0.028(3) 0.040(3) 0.059(4) -0.017(3) 0.008(3) 0.002(2)
C6 0.031(3) 0.028(3) 0.031(3) 0.002(2) 0.009(2) -0.001(2)
C7 0.040(3) 0.035(3) 0.026(3) 0.000(2) -0.002(2) 0.001(2)
C15 0.041(3) 0.041(3) 0.028(3) -0.004(2) 0.008(2) 0.000(3)
C28 0.035(3) 0.040(3) 0.028(3) -0.003(2) 0.010(2) -0.013(2)
C10 0.029(3) 0.035(3) 0.040(3) -0.004(2) 0.018(2) -0.003(2)
C20 0.037(3) 0.033(3) 0.076(4) 0.015(3) 0.025(3) 0.006(3)
C24 0.047(4) 0.067(5) 0.059(4) 0.005(4) 0.001(3) 0.035(4)
C8 0.047(4) 0.046(4) 0.058(4) 0.005(3) 0.006(3) 0.016(3)
C16 0.059(4) 0.073(5) 0.036(3) -0.003(3) 0.011(3) 0.028(4)
O9 0.044(10) 0.026(6) 0.041(7) 0.000(5) 0.026(7) -0.004(6)
O11 0.066(11) 0.058(12) 0.044(3) 0.004(5) 0.027(4) 0.016(9)
O10 0.092(12) 0.033(7) 0.087(12) -0.011(7) 0.062(10) -0.028(8)
N3 0.0418(4) 0.0254(4) 0.0503(4) -0.0025(3) 0.0307(3) 0.0006(3)
O6 0.028(7) 0.048(14) 0.021(11) 0.003(10) -0.001(7) -0.010(8)
O7 0.027(11) 0.018(10) 0.022(6) 0.006(6) -0.003(7) 0.006(8)
O8 0.045(11) 0.038(11) 0.031(9) -0.002(8) 0.006(8) -0.012(9)
N2 0.0242(3) 0.0247(3) 0.0267(3) 0.0058(2) 0.0050(3) 0.0007(2)

loop_
_atom_type_symbol
_atom_type_description
_atom_type_scat_dispersion_real
_atom_type_scat_dispersion_imag
_atom_type_scat_source
C C 0.0033 0.0016 'International Tables Vol C Tables 4.2.6.8 and 6.1.1.4'
H H 0.0000 0.0000 'International Tables Vol C Tables 4.2.6.8 and 6.1.1.4'
Br Br -0.2901 2.4595 'International Tables Vol C Tables 4.2.6.8 and 6.1.1.4'
N N 0.0061 0.0033 'International Tables Vol C Tables 4.2.6.8 and 6.1.1.4'
O O 0.0106 0.0060 'International Tables Vol C Tables 4.2.6.8 and 6.1.1.4'
P P 0.1023 0.0942 'International Tables Vol C Tables 4.2.6.8 and 6.1.1.4'
U U -9.6767 9.6646 'International Tables Vol C Tables 4.2.6.8 and 6.1.1.4'

loop_
_geom_angle_atom_site_label_1
_geom_angle_atom_site_label_2
_geom_angle_atom_site_label_3
_geom_angle
_geom_angle_site_symmetry_1
_geom_angle_site_symmetry_3
_geom_angle_publ_flag
Br1 U1 Br2 165.604(18) . . ?
Br1 U1 Br3 84.299(19) . . ?
Br2 U1 Br3 81.31(2) . . ?
O4 U1 Br1 121.16(8) . . ?
O4 U1 Br2 73.23(8) . . ?
O4 U1 Br3 154.54(8) . . ?
O4 U1 O3 50.69(11) . . ?
O3 U1 Br1 71.12(7) . . ?
O3 U1 Br2 123.06(7) . . ?
O3 U1 Br3 154.03(8) . . ?
O1 U1 Br1 92.06(10) . . ?
O1 U1 Br2 87.32(10) . . ?
O1 U1 Br3 88.33(10) . . ?
O1 U1 O4 90.48(13) . . ?
O1 U1 O3 84.42(13) . . ?
O1 U1 O9 108.7(4) . . ?
O1 U1 O6 103.8(7) . . ?
O2 U1 Br1 88.82(12) . . ?
O2 U1 Br2 92.27(12) . . ?
O2 U1 Br3 93.55(12) . . ?
O2 U1 O4 87.52(14) . . ?
O2 U1 O3 94.17(14) . . ?
O2 U1 O1 177.99(15) . . ?
O2 U1 O9 73.2(4) . . ?
O2 U1 O6 75.6(7) . . ?
O9 U1 Br1 80.8(4) . . ?
O9 U1 O4 151.0(5) . . ?
O9 U1 O3 149.5(4) . . ?
O9 U1 O6 87.1(8) . . ?
O6 U1 Br1 162.5(7) . . ?
O6 U1 O4 66.9(6) . . ?
O6 U1 O3 117.2(6) . . ?
C21 P2 C17 105.9(2) . . ?
C21 P2 C4 107.0(2) . . ?
C4 P2 C17 113.5(2) . . ?
C25 P2 C17 110.3(2) . . ?
C25 P2 C21 110.1(2) . . ?
C25 P2 C4 109.9(2) . . ?
C1 P1 C9 110.1(2) . . ?
C1 P1 C13 107.2(2) . . ?
C13 P1 C9 109.9(2) . . ?
C5 P1 C1 110.5(2) . . ?
C5 P1 C9 108.2(2) . . ?
C5 P1 C13 110.8(2) . . ?
N1 O4 U1 96.9(3) . . ?
N1 O3 U1 96.5(3) . . ?
O4 N1 U1 57.9(2) . . ?
O4 N1 O3 115.9(4) . . ?
O3 N1 U1 58.1(2) . . ?
O5 N1 U1 178.2(4) . . ?
O5 N1 O4 122.6(4) . . ?
O5 N1 O3 121.5(4) . . ?
P2 C17 H17A 107.9 . . ?
P2 C17 H17B 107.9 . . ?
H17A C17 H17B 107.2 . . ?
C18 C17 P2 117.4(3) . . ?
C18 C17 H17A 107.9 . . ?
C18 C17 H17B 107.9 . . ?
P2 C21 H21A 108.4 . . ?
P2 C21 H21B 108.4 . . ?
H21A C21 H21B 107.4 . . ?
C22 C21 P2 115.7(3) . . ?
C22 C21 H21A 108.4 . . ?
C22 C21 H21B 108.4 . . ?
C17 C18 H18A 109.7 . . ?
C17 C18 H18B 109.7 . . ?
C17 C18 C19 110.0(4) . . ?
H18A C18 H18B 108.2 . . ?
C19 C18 H18A 109.7 . . ?
C19 C18 H18B 109.7 . . ?
P2 C4 H4A 107.9 . . ?
P2 C4 H4B 107.9 . . ?
H4A C4 H4B 107.2 . . ?
C3 C4 P2 117.5(3) . . ?
C3 C4 H4A 107.9 . . ?
C3 C4 H4B 107.9 . . ?
P1 C1 H1A 108.5 . . ?
P1 C1 H1B 108.5 . . ?
H1A C1 H1B 107.5 . . ?
C2 C1 P1 115.2(3) . . ?
C2 C1 H1A 108.5 . . ?
C2 C1 H1B 108.5 . . ?
H23A C23 H23B 107.7 . . ?
C22 C23 H23A 108.8 . . ?
C22 C23 H23B 108.8 . . ?
C24 C23 H23A 108.8 . . ?
C24 C23 H23B 108.8 . . ?
C24 C23 C22 113.9(5) . . ?
P1 C9 H9A 108.8 . . ?
P1 C9 H9B 108.8 . . ?
H9A C9 H9B 107.7 . . ?
C10 C9 P1 113.7(3) . . ?
C10 C9 H9A 108.8 . . ?
C10 C9 H9B 108.8 . . ?
C1 C2 H2A 109.2 . . ?
C1 C2 H2B 109.2 . . ?
H2A C2 H2B 107.9 . . ?
C3 C2 C1 112.3(4) . . ?
C3 C2 H2A 109.2 . . ?
C3 C2 H2B 109.2 . . ?
P1 C13 H13A 108.9 . . ?
P1 C13 H13B 108.9 . . ?
H13A C13 H13B 107.7 . . ?
C14 C13 P1 113.5(3) . . ?
C14 C13 H13A 108.9 . . ?
C14 C13 H13B 108.9 . . ?
C4 C3 H3A 109.3 . . ?
C4 C3 H3B 109.3 . . ?
C2 C3 C4 111.4(4) . . ?
C2 C3 H3A 109.3 . . ?
C2 C3 H3B 109.3 . . ?
H3A C3 H3B 108.0 . . ?
P2 C25 H25A 108.9 . . ?
P2 C25 H25B 108.9 . . ?
H25A C25 H25B 107.7 . . ?
C26 C25 P2 113.4(3) . . ?
C26 C25 H25A 108.9 . . ?
C26 C25 H25B 108.9 . . ?
C25 C26 H26A 109.2 . . ?
C25 C26 H26B 109.2 . . ?
H26A C26 H26B 107.9 . . ?
C27 C26 C25 111.9(4) . . ?
C27 C26 H26A 109.2 . . ?
C27 C26 H26B 109.2 . . ?
C26 C27 H27A 109.4 . . ?
C26 C27 H27B 109.4 . . ?
C26 C27 C28 111.2(4) . . ?
H27A C27 H27B 108.0 . . ?
C28 C27 H27A 109.4 . . ?
C28 C27 H27B 109.4 . . ?
C21 C22 H22A 109.4 . . ?
C21 C22 H22B 109.4 . . ?
C23 C22 C21 111.3(4) . . ?
C23 C22 H22A 109.4 . . ?
C23 C22 H22B 109.4 . . ?
H22A C22 H22B 108.0 . . ?
C18 C19 H19A 108.9 . . ?
C18 C19 H19B 108.9 . . ?
H19A C19 H19B 107.7 . . ?
C20 C19 C18 113.4(4) . . ?
C20 C19 H19A 108.9 . . ?
C20 C19 H19B 108.9 . . ?
H11A C11 H11B 107.8 . . ?
C12 C11 H11A 109.0 . . ?
C12 C11 H11B 109.0 . . ?
C12 C11 C10 112.9(4) . . ?
C10 C11 H11A 109.0 . . ?
C10 C11 H11B 109.0 . . ?
P1 C5 H5A 108.5 . . ?
P1 C5 H5B 108.5 . . ?
H5A C5 H5B 107.5 . . ?
C6 C5 P1 115.0(3) . . ?
C6 C5 H5A 108.5 . . ?
C6 C5 H5B 108.5 . . ?
C13 C14 H14A 108.9 . . ?
C13 C14 H14B 108.9 . . ?
H14A C14 H14B 107.7 . . ?
C15 C14 C13 113.4(4) . . ?
C15 C14 H14A 108.9 . . ?
C15 C14 H14B 108.9 . . ?
C11 C12 H12A 109.5 . . ?
C11 C12 H12B 109.5 . . ?
C11 C12 H12C 109.5 . . ?
H12A C12 H12B 109.5 . . ?
H12A C12 H12C 109.5 . . ?
H12B C12 H12C 109.5 . . ?
C5 C6 H6A 109.5 . . ?
C5 C6 H6B 109.5 . . ?
C5 C6 C7 110.8(4) . . ?
H6A C6 H6B 108.1 . . ?
C7 C6 H6A 109.5 . . ?
C7 C6 H6B 109.5 . . ?
C6 C7 H7A 109.1 . . ?
C6 C7 H7B 109.1 . . ?
H7A C7 H7B 107.8 . . ?
C8 C7 C6 112.6(5) . . ?
C8 C7 H7A 109.1 . . ?
C8 C7 H7B 109.1 . . ?
C14 C15 H15A 108.9 . . ?
C14 C15 H15B 108.9 . . ?
H15A C15 H15B 107.7 . . ?
C16 C15 C14 113.3(5) . . ?
C16 C15 H15A 108.9 . . ?
C16 C15 H15B 108.9 . . ?
C27 C28 H28A 109.5 . . ?
C27 C28 H28B 109.5 . . ?
C27 C28 H28C 109.5 . . ?
H28A C28 H28B 109.5 . . ?
H28A C28 H28C 109.5 . . ?
H28B C28 H28C 109.5 . . ?
C9 C10 H10A 108.8 . . ?
C9 C10 H10B 108.8 . . ?
C11 C10 C9 113.9(4) . . ?
C11 C10 H10A 108.8 . . ?
C11 C10 H10B 108.8 . . ?
H10A C10 H10B 107.7 . . ?
C19 C20 H20A 109.5 . . ?
C19 C20 H20B 109.5 . . ?
C19 C20 H20C 109.5 . . ?
H20A C20 H20B 109.5 . . ?
H20A C20 H20C 109.5 . . ?
H20B C20 H20C 109.5 . . ?
C23 C24 H24A 109.5 . . ?
C23 C24 H24B 109.5 . . ?
C23 C24 H24C 109.5 . . ?
H24A C24 H24B 109.5 . . ?
H24A C24 H24C 109.5 . . ?
H24B C24 H24C 109.5 . . ?
C7 C8 H8A 109.5 . . ?
C7 C8 H8B 109.5 . . ?
C7 C8 H8C 109.5 . . ?
H8A C8 H8B 109.5 . . ?
H8A C8 H8C 109.5 . . ?
H8B C8 H8C 109.5 . . ?
C15 C16 H16A 109.5 . . ?
C15 C16 H16B 109.5 . . ?
C15 C16 H16C 109.5 . . ?
H16A C16 H16B 109.5 . . ?
H16A C16 H16C 109.5 . . ?
H16B C16 H16C 109.5 . . ?
N3 O9 U1 124.9(14) . . ?
O9 N3 O11 123(2) . . ?
O10 N3 O9 123(2) . . ?
O10 N3 O11 113(2) . . ?
N2 O6 U1 127(2) . . ?
O6 N2 O8 128(3) . . ?
O7 N2 O6 111(3) . . ?
O7 N2 O8 120(3) . . ?

loop_
_geom_bond_atom_site_label_1
_geom_bond_atom_site_label_2
_geom_bond_distance
_geom_bond_site_symmetry_2
_geom_bond_publ_flag
U1 Br1 2.8500(5) . ?
U1 Br2 2.8621(6) . ?
U1 Br3 2.8777(7) . ?
U1 O4 2.508(3) . ?
U1 O3 2.510(3) . ?
U1 O1 1.760(3) . ?
U1 O2 1.753(3) . ?
U1 O9 2.246(17) . ?
U1 O6 2.35(2) . ?
P2 C17 1.806(4) . ?
P2 C21 1.793(4) . ?
P2 C4 1.797(4) . ?
P2 C25 1.793(4) . ?
P1 C1 1.794(4) . ?
P1 C9 1.800(5) . ?
P1 C13 1.798(5) . ?
P1 C5 1.791(5) . ?
O4 N1 1.261(5) . ?
O3 N1 1.273(5) . ?
N1 O5 1.216(5) . ?
C17 H17A 0.9900 . ?
C17 H17B 0.9900 . ?
C17 C18 1.521(6) . ?
C21 H21A 0.9900 . ?
C21 H21B 0.9900 . ?
C21 C22 1.525(6) . ?
C18 H18A 0.9900 . ?
C18 H18B 0.9900 . ?
C18 C19 1.527(6) . ?
C4 H4A 0.9900 . ?
C4 H4B 0.9900 . ?
C4 C3 1.533(6) . ?
C1 H1A 0.9900 . ?
C1 H1B 0.9900 . ?
C1 C2 1.532(6) . ?
C23 H23A 0.9900 . ?
C23 H23B 0.9900 . ?
C23 C22 1.521(7) . ?
C23 C24 1.490(8) . ?
C9 H9A 0.9900 . ?
C9 H9B 0.9900 . ?
C9 C10 1.525(7) . ?
C2 H2A 0.9900 . ?
C2 H2B 0.9900 . ?
C2 C3 1.528(6) . ?
C13 H13A 0.9900 . ?
C13 H13B 0.9900 . ?
C13 C14 1.547(7) . ?
C3 H3A 0.9900 . ?
C3 H3B 0.9900 . ?
C25 H25A 0.9900 . ?
C25 H25B 0.9900 . ?
C25 C26 1.527(6) . ?
C26 H26A 0.9900 . ?
C26 H26B 0.9900 . ?
C26 C27 1.517(6) . ?
C27 H27A 0.9900 . ?
C27 H27B 0.9900 . ?
C27 C28 1.535(7) . ?
C22 H22A 0.9900 . ?
C22 H22B 0.9900 . ?
C19 H19A 0.9900 . ?
C19 H19B 0.9900 . ?
C19 C20 1.520(7) . ?
C11 H11A 0.9900 . ?
C11 H11B 0.9900 . ?
C11 C12 1.516(8) . ?
C11 C10 1.517(7) . ?
C5 H5A 0.9900 . ?
C5 H5B 0.9900 . ?
C5 C6 1.524(6) . ?
C14 H14A 0.9900 . ?
C14 H14B 0.9900 . ?
C14 C15 1.529(7) . ?
C12 H12A 0.9800 . ?
C12 H12B 0.9800 . ?
C12 H12C 0.9800 . ?
C6 H6A 0.9900 . ?
C6 H6B 0.9900 . ?
C6 C7 1.528(7) . ?
C7 H7A 0.9900 . ?
C7 H7B 0.9900 . ?
C7 C8 1.508(8) . ?
C15 H15A 0.9900 . ?
C15 H15B 0.9900 . ?
C15 C16 1.479(7) . ?
C28 H28A 0.9800 . ?
C28 H28B 0.9800 . ?
C28 H28C 0.9800 . ?
C10 H10A 0.9900 . ?
C10 H10B 0.9900 . ?
C20 H20A 0.9800 . ?
C20 H20B 0.9800 . ?
C20 H20C 0.9800 . ?
C24 H24A 0.9800 . ?
C24 H24B 0.9800 . ?
C24 H24C 0.9800 . ?
C8 H8A 0.9800 . ?
C8 H8B 0.9800 . ?
C8 H8C 0.9800 . ?
C16 H16A 0.9800 . ?
C16 H16B 0.9800 . ?
C16 H16C 0.9800 . ?
O9 N3 1.278(16) . ?
O11 N3 1.280(16) . ?
O10 N3 1.255(16) . ?
O6 N2 1.182(19) . ?
O7 N2 1.157(19) . ?
O8 N2 1.185(18) . ?

loop_
_geom_torsion_atom_site_label_1
_geom_torsion_atom_site_label_2
_geom_torsion_atom_site_label_3
_geom_torsion_atom_site_label_4
_geom_torsion
_geom_torsion_site_symmetry_1
_geom_torsion_site_symmetry_2
_geom_torsion_site_symmetry_3
_geom_torsion_site_symmetry_4
_geom_torsion_publ_flag
U1 O4 N1 O3 -2.4(4) . . . . ?
U1 O4 N1 O5 177.9(4) . . . . ?
U1 O3 N1 O4 2.4(4) . . . . ?
U1 O3 N1 O5 -177.9(4) . . . . ?
U1 O9 N3 O11 31(3) . . . . ?
U1 O9 N3 O10 -137.6(19) . . . . ?
U1 O6 N2 O7 -61(5) . . . . ?
U1 O6 N2 O8 130(4) . . . . ?
P2 C17 C18 C19 173.5(3) . . . . ?
P2 C21 C22 C23 168.7(4) . . . . ?
P2 C4 C3 C2 168.4(3) . . . . ?
P2 C25 C26 C27 179.6(3) . . . . ?
P1 C1 C2 C3 -176.3(3) . . . . ?
P1 C9 C10 C11 -173.4(3) . . . . ?
P1 C13 C14 C15 179.8(4) . . . . ?
P1 C5 C6 C7 -169.2(3) . . . . ?
C17 P2 C21 C22 170.0(3) . . . . ?
C17 P2 C4 C3 60.0(4) . . . . ?
C17 P2 C25 C26 59.1(4) . . . . ?
C17 C18 C19 C20 170.9(4) . . . . ?
C21 P2 C17 C18 168.0(3) . . . . ?
C21 P2 C4 C3 176.4(3) . . . . ?
C21 P2 C25 C26 -57.4(4) . . . . ?
C4 P2 C17 C18 -74.9(4) . . . . ?
C4 P2 C21 C22 48.7(4) . . . . ?
C4 P2 C25 C26 -175.1(3) . . . . ?
C1 P1 C9 C10 -57.1(4) . . . . ?
C1 P1 C13 C14 171.8(4) . . . . ?
C1 P1 C5 C6 69.0(4) . . . . ?
C1 C2 C3 C4 63.8(5) . . . . ?
C9 P1 C1 C2 -55.0(4) . . . . ?
C9 P1 C13 C14 52.1(4) . . . . ?
C9 P1 C5 C6 -170.3(3) . . . . ?
C13 P1 C1 C2 -174.6(3) . . . . ?
C13 P1 C9 C10 60.8(4) . . . . ?
C13 P1 C5 C6 -49.7(4) . . . . ?
C13 C14 C15 C16 -68.0(6) . . . . ?
C25 P2 C17 C18 48.9(4) . . . . ?
C25 P2 C21 C22 -70.8(4) . . . . ?
C25 P2 C4 C3 -64.0(4) . . . . ?
C25 C26 C27 C28 178.0(4) . . . . ?
C5 P1 C1 C2 64.6(4) . . . . ?
C5 P1 C9 C10 -178.0(3) . . . . ?
C5 P1 C13 C14 -67.5(4) . . . . ?
C5 C6 C7 C8 -169.5(4) . . . . ?
C12 C11 C10 C9 -177.1(4) . . . . ?
C24 C23 C22 C21 -77.7(6) . . . . ?
